data_2239766
loop_
_publ_author_name
'Yan, Xu-Xiu'
'Lu, Li-Ping'
'Zhu, Miao-Li'

_publ_section_title
;
 4-Bromo-2-[(phenylimino)methyl]phenol
;
_journal_coeditor_code NK2224
_journal_issue 8
_journal_name_full 'Acta Crystallographica Section E'
_journal_page_first o853
_journal_paper_doi 10.1107/S1600536814015268
_journal_volume 70
_journal_year 2014
_chemical_formula_iupac 'C13 H10 Br N O'
_chemical_formula_moiety 'C13 H10 Br N O'
_chemical_formula_sum 'C13 H10 Br N O'
_chemical_formula_weight 276.13
_chemical_name_systematic
;
4-Bromo-2-[(phenylimino)methyl]phenol
;
_space_group_IT_number 29
_symmetry_cell_setting orthorhombic
_symmetry_space_group_name_Hall 'P 2c -2ac'
_symmetry_space_group_name_H-M 'P c a 21'
_atom_sites_solution_hydrogens geom
_atom_sites_solution_primary direct
_atom_sites_solution_secondary difmap
_audit_creation_method SHELXL-97
_cell_angle_alpha 90.00
_cell_angle_beta 90.00
_cell_angle_gamma 90.00
_cell_formula_units_Z 4
_cell_length_a 12.353(3)
_cell_length_b 4.5092(9)
_cell_length_c 19.778(4)
_cell_measurement_reflns_used 2025
_cell_measurement_temperature 298(2)
_cell_measurement_theta_max 26.02
_cell_measurement_theta_min 2.07
_cell_volume 1101.7(4)
_computing_cell_refinement 'SAINT (Bruker, 2000)'
_computing_data_collection 'SMART (Bruker, 2000)'
_computing_data_reduction 'SAINT (Bruker, 2000)'
_computing_molecular_graphics 'SHELXTL/PC (Sheldrick, 2008)'
_computing_publication_material 'publCIF (Westrip, 2010)'
_computing_structure_refinement 'SHELXL97 (Sheldrick, 2008)'
_computing_structure_solution 'SHELXS97 (Sheldrick, 2008)'
_diffrn_ambient_temperature 298(2)
_diffrn_measured_fraction_theta_full 0.997
_diffrn_measured_fraction_theta_max 0.997
_diffrn_measurement_device_type 'Bruker SMART CCD area-detector'
_diffrn_measurement_method 'phi and omega scans'
_diffrn_radiation_monochromator graphite
_diffrn_radiation_source 'fine-focus sealed tube'
_diffrn_radiation_type MoK\a
_diffrn_radiation_wavelength 0.71073
_diffrn_reflns_av_R_equivalents 0.0491
_diffrn_reflns_av_sigmaI/netI 0.0514
_diffrn_reflns_limit_h_max 14
_diffrn_reflns_limit_h_min -13
_diffrn_reflns_limit_k_max 5
_diffrn_reflns_limit_k_min -5
_diffrn_reflns_limit_l_max 17
_diffrn_reflns_limit_l_min -23
_diffrn_reflns_number 4926
_diffrn_reflns_theta_full 25.05
_diffrn_reflns_theta_max 25.05
_diffrn_reflns_theta_min 3.30
_exptl_absorpt_coefficient_mu 3.706
_exptl_absorpt_correction_T_max 0.8364
_exptl_absorpt_correction_T_min 0.5244
_exptl_absorpt_correction_type multi-scan
_exptl_absorpt_process_details '(SADABS; Sheldrick, 2000)'
_exptl_crystal_colour orange-red
_exptl_crystal_density_diffrn 1.665
_exptl_crystal_density_method 'not measured'
_exptl_crystal_description block
_exptl_crystal_F_000 552
_exptl_crystal_size_max 0.20
_exptl_crystal_size_mid 0.15
_exptl_crystal_size_min 0.05
_refine_diff_density_max 0.469
_refine_diff_density_min -0.333
_refine_ls_abs_structure_details 'Flack (1983), 924 Friedel pairs'
_refine_ls_abs_structure_Flack 0.039(18)
_refine_ls_extinction_method none
_refine_ls_goodness_of_fit_ref 1.041
_refine_ls_hydrogen_treatment mixed
_refine_ls_matrix_type full
_refine_ls_number_parameters 149
_refine_ls_number_reflns 1674
_refine_ls_number_restraints 1
_refine_ls_restrained_S_all 1.040
_refine_ls_R_factor_all 0.0487
_refine_ls_R_factor_gt 0.0386
_refine_ls_shift/su_max 0.000
_refine_ls_shift/su_mean 0.000
_refine_ls_structure_factor_coef Fsqd
_refine_ls_weighting_details 'calc w=1/[\s^2^(Fo^2^)+(0.0329P)^2^] where P=(Fo^2^+2Fc^2^)/3'
_refine_ls_weighting_scheme calc
_refine_ls_wR_factor_gt 0.0742
_refine_ls_wR_factor_ref 0.0779
_reflns_number_gt 1444
_reflns_number_total 1674
_reflns_threshold_expression I>2\s(I)
_cod_data_source_file nk2224sup1.cif
_cod_data_source_block I
_cod_database_code 2239766
_cod_database_fobs_code 2239766

loop_
_symmetry_equiv_pos_as_xyz
'x, y, z'
'-x, -y, z+1/2'
'-x+1/2, y, z+1/2'
'x+1/2, -y, z'

loop_
_atom_site_type_symbol
_atom_site_label
_atom_site_fract_x
_atom_site_fract_y
_atom_site_fract_z
_atom_site_U_iso_or_equiv
_atom_site_adp_type
_atom_site_calc_flag
_atom_site_refinement_flags
_atom_site_occupancy
_atom_site_symmetry_multiplicity
Br Br1 0.57515(4) 1.03271(10) 0.49809(4) 0.04069(18) Uani d . 1 1
C C1 0.6938(4) 0.5393(12) 0.3358(3) 0.0283(13) Uani d . 1 1
C C2 0.8024(4) 0.6143(12) 0.3347(3) 0.0310(14) Uani d . 1 1
C C3 0.8434(5) 0.8206(15) 0.3824(3) 0.0401(16) Uani d . 1 1
H H3 0.9163 0.8720 0.3817 0.048 Uiso calc R 1 1
C C4 0.7755(5) 0.9449(13) 0.4299(3) 0.0394(14) Uani d . 1 1
H H4 0.8022 1.0819 0.4608 0.047 Uiso calc R 1 1
C C5 0.6671(5) 0.8650(13) 0.4313(3) 0.0340(14) Uani d . 1 1
C C6 0.6257(5) 0.6708(12) 0.3845(3) 0.0315(13) Uani d . 1 1
H H6 0.5523 0.6255 0.3850 0.038 Uiso calc R 1 1
C C7 0.6489(4) 0.3280(12) 0.2878(3) 0.0305(13) Uani d . 1 1
H H7 0.5750 0.2881 0.2882 0.037 Uiso calc R 1 1
C C8 0.6684(4) -0.0149(12) 0.1984(3) 0.0314(13) Uani d . 1 1
C C9 0.5609(5) -0.1095(13) 0.1966(3) 0.0379(15) Uani d . 1 1
H H9 0.5108 -0.0327 0.2271 0.045 Uiso calc R 1 1
C C10 0.5286(5) -0.3203(13) 0.1487(3) 0.0428(17) Uani d . 1 1
H H10 0.4573 -0.3866 0.1481 0.051 Uiso calc R 1 1
C C11 0.6026(5) -0.4316(12) 0.1020(3) 0.0401(15) Uani d . 1 1
H H11 0.5810 -0.5689 0.0695 0.048 Uiso calc R 1 1
C C12 0.7067(6) -0.3361(15) 0.1046(4) 0.0445(16) Uani d . 1 1
H H12 0.7565 -0.4105 0.0736 0.053 Uiso calc R 1 1
C C13 0.7409(5) -0.1310(12) 0.1521(3) 0.0373(14) Uani d . 1 1
H H13 0.8130 -0.0710 0.1528 0.045 Uiso calc R 1 1
N N1 0.7101(4) 0.1963(10) 0.2449(2) 0.0304(12) Uani d . 1 1
O O1 0.8726(3) 0.4998(10) 0.2894(2) 0.0398(10) Uani d . 1 1
H H1 0.840(4) 0.348(13) 0.269(3) 0.029(17) Uiso d . 1 1

loop_
_atom_site_aniso_label
_atom_site_aniso_U_11
_atom_site_aniso_U_22
_atom_site_aniso_U_33
_atom_site_aniso_U_12
_atom_site_aniso_U_13
_atom_site_aniso_U_23
Br1 0.0408(3) 0.0520(3) 0.0293(3) 0.0062(3) 0.0020(4) -0.0049(6)
C1 0.033(3) 0.028(3) 0.023(3) 0.000(3) -0.002(2) 0.006(3)
C2 0.032(3) 0.033(3) 0.029(4) -0.001(3) 0.000(3) 0.003(3)
C3 0.034(4) 0.047(4) 0.039(4) -0.006(3) -0.005(3) 0.000(3)
C4 0.042(3) 0.046(3) 0.030(4) -0.002(3) -0.007(3) -0.002(3)
C5 0.040(3) 0.034(3) 0.028(4) 0.002(3) 0.000(3) 0.004(3)
C6 0.031(3) 0.033(3) 0.031(4) 0.003(3) 0.001(3) 0.003(3)
C7 0.031(3) 0.032(3) 0.029(4) -0.001(3) -0.002(3) 0.005(3)
C8 0.039(3) 0.029(3) 0.026(3) 0.000(3) 0.000(2) 0.003(3)
C9 0.035(3) 0.044(3) 0.034(4) -0.003(3) -0.005(3) -0.002(3)
C10 0.039(4) 0.038(4) 0.051(5) -0.010(3) -0.014(3) 0.008(3)
C11 0.056(4) 0.034(3) 0.029(4) -0.004(3) -0.010(3) 0.001(3)
C12 0.057(4) 0.044(4) 0.032(4) 0.001(4) 0.007(3) -0.004(3)
C13 0.039(4) 0.036(3) 0.037(4) -0.007(3) 0.001(3) 0.001(3)
N1 0.030(3) 0.032(2) 0.029(3) -0.002(2) -0.002(3) 0.000(2)
O1 0.027(2) 0.054(3) 0.038(3) 0.000(2) 0.0047(19) -0.012(2)

loop_
_atom_type_symbol
_atom_type_description
_atom_type_scat_dispersion_real
_atom_type_scat_dispersion_imag
_atom_type_scat_source
C C 0.0033 0.0016 'International Tables Vol C Tables 4.2.6.8 and 6.1.1.4'
H H 0.0000 0.0000 'International Tables Vol C Tables 4.2.6.8 and 6.1.1.4'
Br Br -0.2901 2.4595 'International Tables Vol C Tables 4.2.6.8 and 6.1.1.4'
N N 0.0061 0.0033 'International Tables Vol C Tables 4.2.6.8 and 6.1.1.4'
O O 0.0106 0.0060 'International Tables Vol C Tables 4.2.6.8 and 6.1.1.4'

loop_
_geom_angle_atom_site_label_1
_geom_angle_atom_site_label_2
_geom_angle_atom_site_label_3
_geom_angle
C2 C1 C6 119.1(5)
C2 C1 C7 121.4(5)
C6 C1 C7 119.6(5)
O1 C2 C1 122.6(5)
O1 C2 C3 117.6(5)
C1 C2 C3 119.8(6)
C4 C3 C2 120.1(6)
C4 C3 H3 119.9
C2 C3 H3 119.9
C3 C4 C5 119.8(6)
C3 C4 H4 120.1
C5 C4 H4 120.1
C6 C5 C4 120.7(6)
C6 C5 Br1 120.0(4)
C4 C5 Br1 119.2(5)
C5 C6 C1 120.5(5)
C5 C6 H6 119.8
C1 C6 H6 119.8
N1 C7 C1 120.6(5)
N1 C7 H7 119.7
C1 C7 H7 119.7
C13 C8 C9 118.9(5)
C13 C8 N1 116.6(5)
C9 C8 N1 124.5(5)
C8 C9 C10 119.7(6)
C8 C9 H9 120.1
C10 C9 H9 120.1
C11 C10 C9 120.4(6)
C11 C10 H10 119.8
C9 C10 H10 119.8
C12 C11 C10 118.8(6)
C12 C11 H11 120.6
C10 C11 H11 120.6
C11 C12 C13 121.8(7)
C11 C12 H12 119.1
C13 C12 H12 119.1
C12 C13 C8 120.3(6)
C12 C13 H13 119.8
C8 C13 H13 119.8
C7 N1 C8 121.6(5)
C2 O1 H1 108(4)

loop_
_geom_bond_atom_site_label_1
_geom_bond_atom_site_label_2
_geom_bond_distance
Br1 C5 1.899(6)
C1 C2 1.383(7)
C1 C6 1.411(8)
C1 C7 1.454(8)
C2 O1 1.350(7)
C2 C3 1.419(9)
C3 C4 1.378(9)
C3 H3 0.9300
C4 C5 1.387(8)
C4 H4 0.9300
C5 C6 1.372(8)
C6 H6 0.9300
C7 N1 1.283(7)
C7 H7 0.9300
C8 C13 1.385(8)
C8 C9 1.396(7)
C8 N1 1.421(7)
C9 C10 1.400(8)
C9 H9 0.9300
C10 C11 1.394(9)
C10 H10 0.9300
C11 C12 1.358(9)
C11 H11 0.9300
C12 C13 1.384(8)
C12 H12 0.9300
C13 H13 0.9300
O1 H1 0.89(6)

loop_
_geom_hbond_atom_site_label_D
_geom_hbond_atom_site_label_H
_geom_hbond_atom_site_label_A
_geom_hbond_distance_DH
_geom_hbond_distance_HA
_geom_hbond_distance_DA
_geom_hbond_angle_DHA
_geom_hbond_publ_flag
O1 H1 N1 0.89(6) 1.81(5) 2.583(6) 144(5) y

loop_
_geom_torsion_atom_site_label_1
_geom_torsion_atom_site_label_2
_geom_torsion_atom_site_label_3
_geom_torsion_atom_site_label_4
_geom_torsion
C6 C1 C2 O1 -179.6(5)
C7 C1 C2 O1 0.5(9)
C6 C1 C2 C3 0.1(8)
C7 C1 C2 C3 -179.8(5)
O1 C2 C3 C4 180.0(5)
C1 C2 C3 C4 0.3(9)
C2 C3 C4 C5 0.8(9)
C3 C4 C5 C6 -2.2(9)
C3 C4 C5 Br1 178.8(5)
C4 C5 C6 C1 2.6(9)
Br1 C5 C6 C1 -178.4(4)
C2 C1 C6 C5 -1.6(8)
C7 C1 C6 C5 178.4(5)
C2 C1 C7 N1 2.9(8)
C6 C1 C7 N1 -177.0(5)
C13 C8 C9 C10 0.6(9)
N1 C8 C9 C10 -179.7(5)
C8 C9 C10 C11 -1.4(9)
C9 C10 C11 C12 1.2(9)
C10 C11 C12 C13 -0.3(10)
C11 C12 C13 C8 -0.5(10)
C9 C8 C13 C12 0.4(9)
N1 C8 C13 C12 -179.4(5)
C1 C7 N1 C8 178.8(5)
C13 C8 N1 C7 176.6(5)
C9 C8 N1 C7 -3.1(9)
